data_8106481
loop_
_publ_author_name
'Smaail, Radi'
'Tighadouini, Said'
'Eddike, Driss'
'Tillard, Monique'
'Mabkhot, Yahia N.'

_publ_section_title
;
 Crystal structure of
 (Z)-1-(1,5-dimethyl-1H-pyrazol-3-yl)-3-hydroxy-3-phenylprop-2-en-1-one,
 C14H14N2O2
;
_journal_issue 2
_journal_name_full 'Zeitschrift f\"ur Kristallographie - New Crystal Structures'
_journal_page_first 201
_journal_page_last 202
_journal_paper_doi 10.1515/ncrs-2016-0194
_journal_volume 232
_journal_year 2017
_chemical_formula_moiety 'C14 H14 N2 O2'
_chemical_formula_sum 'C14 H14 N2 O2'
_chemical_formula_weight 242.27
_space_group_crystal_system orthorhombic
_space_group_IT_number 19
_space_group_name_Hall 'P 2ac 2ab'
_space_group_name_H-M_alt 'P 21 21 21'
_atom_sites_solution_hydrogens mixed
_cell_angle_alpha 90
_cell_angle_beta 90
_cell_angle_gamma 90
_cell_formula_units_Z 4
_cell_length_a 5.6736(2)
_cell_length_b 7.7803(4)
_cell_length_c 28.7821(13)
_cell_measurement_reflns_used 8426
_cell_measurement_temperature 298(2)
_cell_measurement_theta_max 27.729
_cell_measurement_theta_min 2.712
_cell_volume 1270.51(10)
_computing_cell_refinement 'CrysAlisRed 171 Oxford Diffraction,2009'
_computing_data_collection 'CrysAlis 171 Oxford Diffraction,2009'
_computing_data_reduction 'CrysAlisRed 171 Oxford Diffraction,2009'
_computing_molecular_graphics 'ortep3 for windows (Farrugia, 2012)'
_computing_structure_refinement 'SHELXL-2013 (Sheldrick, 2013)'
_computing_structure_solution 'SHELXS-97, Sheldrick 1997'
_diffrn_ambient_temperature 298(2)
_diffrn_detector 'CCD plate'
_diffrn_detector_type Sapphire3
_diffrn_measured_fraction_theta_full 0.994
_diffrn_measured_fraction_theta_max 0.891
_diffrn_measurement_device_type 'Xcalibur, Sapphire3, Gemini'
_diffrn_measurement_method 'omega scan'
_diffrn_radiation_type MoK\a
_diffrn_radiation_wavelength 0.71073
_diffrn_reflns_av_R_equivalents 0.0353
_diffrn_reflns_av_unetI/netI 0.0590
_diffrn_reflns_Laue_measured_fraction_full 0.994
_diffrn_reflns_Laue_measured_fraction_max 0.891
_diffrn_reflns_limit_h_max 7
_diffrn_reflns_limit_h_min -7
_diffrn_reflns_limit_k_max 8
_diffrn_reflns_limit_k_min -9
_diffrn_reflns_limit_l_max 30
_diffrn_reflns_limit_l_min -37
_diffrn_reflns_number 8426
_diffrn_reflns_point_group_measured_fraction_full 0.993
_diffrn_reflns_point_group_measured_fraction_max 0.867
_diffrn_reflns_theta_full 25.242
_diffrn_reflns_theta_max 27.729
_diffrn_reflns_theta_min 2.712
_diffrn_source 'fine-focus sealed tube'
_diffrn_standards_decay_% 0
_diffrn_standards_interval_count 50
_diffrn_standards_number 1
_exptl_absorpt_coefficient_mu 0.086
_exptl_absorpt_correction_type none
_exptl_crystal_colour colorless
_exptl_crystal_density_diffrn 1.267
_exptl_crystal_density_method 'not measured'
_exptl_crystal_description platelet
_exptl_crystal_F_000 512
_exptl_crystal_size_max 0.40
_exptl_crystal_size_mid 0.15
_exptl_crystal_size_min 0.07
_refine_diff_density_max 0.113
_refine_diff_density_min -0.131
_refine_diff_density_rms 0.030
_refine_ls_abs_structure_details
;
 Flack x determined using 521 quotients [(I+)-(I-)]/[(I+)+(I-)]
 (Parsons and Flack (2004), Acta Cryst. A60, s61).
;
_refine_ls_extinction_coef .
_refine_ls_extinction_method none
_refine_ls_goodness_of_fit_ref 0.965
_refine_ls_hydrogen_treatment mixed
_refine_ls_matrix_type full
_refine_ls_number_parameters 173
_refine_ls_number_reflns 2596
_refine_ls_number_restraints 0
_refine_ls_restrained_S_all 0.965
_refine_ls_R_factor_all 0.0925
_refine_ls_R_factor_gt 0.0454
_refine_ls_shift/su_max 0.000
_refine_ls_shift/su_mean 0.000
_refine_ls_structure_factor_coef Fsqd
_refine_ls_weighting_details
;
 w=1/[\s^2^(Fo^2^)+(0.0339P)^2^]
 where P=(Fo^2^+2Fc^2^)/3
;
_refine_ls_weighting_scheme calc
_refine_ls_wR_factor_gt 0.0760
_refine_ls_wR_factor_ref 0.0879
_reflns_Friedel_coverage 0.641
_reflns_Friedel_fraction_full 0.991
_reflns_Friedel_fraction_max 0.832
_reflns_number_gt 1646
_reflns_number_total 2596
_reflns_threshold_expression 'I > 2\s(I)'
_cod_data_source_file suppl_ncrs-2016-0194_suppl.cif
_cod_data_source_block moni69
_cod_database_code 8106481
_shelx_space_group_comment
;
The symmetry employed for this shelxl refinement is uniquely defined
by the following loop, which should always be used as a source of
symmetry information in preference to the above space-group names.
They are only intended as comments.
;
_shelxl_version_number 2013-2

loop_
_space_group_symop_operation_xyz
'x, y, z'
'-x+1/2, -y, z+1/2'
'x+1/2, -y+1/2, -z'
'-x, y+1/2, -z+1/2'

loop_
_atom_site_label
_atom_site_type_symbol
_atom_site_fract_x
_atom_site_fract_y
_atom_site_fract_z
_atom_site_U_iso_or_equiv
_atom_site_adp_type
_atom_site_occupancy
_atom_site_site_symmetry_order
_atom_site_calc_flag
_atom_site_refinement_flags_posn
_atom_site_refinement_flags_adp
_atom_site_refinement_flags_occupancy
_atom_site_disorder_assembly
_atom_site_disorder_group
C1 C 0.4206(5) 0.7032(4) 0.15932(9) 0.0458(8) Uani 1 1 d . . . . .
C2 C 0.6125(5) 0.6156(4) 0.14197(9) 0.0476(8) Uani 1 1 d . . . . .
H2 H 0.6893 0.5360 0.1607 0.057 Uiso 1 1 calc R U . . .
C3 C 0.6944(5) 0.6438(4) 0.09665(9) 0.0480(8) Uani 1 1 d . . . . .
C4 C 0.8970(4) 0.5512(4) 0.07777(9) 0.0446(7) Uani 1 1 d . . . . .
C5 C 1.0080(5) 0.5761(4) 0.03494(9) 0.0476(8) Uani 1 1 d . . . . .
H5 H 0.9669 0.6555 0.0122 0.057 Uiso 1 1 calc R U . . .
C6 C 1.1873(5) 0.4616(4) 0.03326(9) 0.0479(8) Uani 1 1 d . . . . .
C7 C 1.3676(5) 0.4268(5) -0.00323(9) 0.0627(9) Uani 1 1 d . . . . .
H7A H 1.5219 0.4490 0.0091 0.094 Uiso 1 1 calc R U . . .
H7B H 1.3398 0.5002 -0.0295 0.094 Uiso 1 1 calc R U . . .
H7C H 1.3572 0.3088 -0.0128 0.094 Uiso 1 1 calc R U . . .
C8 C 1.3290(5) 0.2316(5) 0.08903(11) 0.0763(11) Uani 1 1 d . . . . .
H8A H 1.4696 0.2776 0.1028 0.114 Uiso 1 1 calc R U . . .
H8B H 1.3704 0.1617 0.0628 0.114 Uiso 1 1 calc R U . . .
H8C H 1.2466 0.1630 0.1115 0.114 Uiso 1 1 calc R U . . .
C9 C 0.3333(4) 0.6900(4) 0.20725(9) 0.0426(7) Uani 1 1 d . . . . .
C10 C 0.1240(5) 0.7691(4) 0.21946(10) 0.0565(9) Uani 1 1 d . . . . .
H10 H 0.0343 0.8236 0.1968 0.068 Uiso 1 1 calc R U . . .
C11 C 0.0467(5) 0.7681(5) 0.26485(13) 0.0671(10) Uani 1 1 d . . . . .
H11 H -0.0941 0.8222 0.2726 0.080 Uiso 1 1 calc R U . . .
C12 C 0.1768(6) 0.6876(5) 0.29873(11) 0.0646(9) Uani 1 1 d . . . . .
H12 H 0.1254 0.6886 0.3294 0.078 Uiso 1 1 calc R U . . .
C13 C 0.3833(5) 0.6055(4) 0.28713(10) 0.0606(9) Uani 1 1 d . . . . .
H13 H 0.4705 0.5492 0.3098 0.073 Uiso 1 1 calc R U . . .
C14 C 0.4608(5) 0.6071(4) 0.24151(10) 0.0513(8) Uani 1 1 d . . . . .
H14 H 0.6007 0.5516 0.2338 0.062 Uiso 1 1 calc R U . . .
N1 N 1.1782(4) 0.3720(3) 0.07386(8) 0.0519(6) Uani 1 1 d . . . . .
N2 N 1.0014(4) 0.4251(3) 0.10172(7) 0.0538(7) Uani 1 1 d . . . . .
O1 O 0.3059(3) 0.8116(3) 0.13283(6) 0.0647(6) Uani 1 1 d . . . . .
H1 H 0.3959 0.8169 0.1024 0.097 Uiso 1 1 d R U . . .
O2 O 0.5935(3) 0.7515(3) 0.06995(7) 0.0665(7) Uani 1 1 d . . . . .

loop_
_atom_site_aniso_label
_atom_site_aniso_U_11
_atom_site_aniso_U_22
_atom_site_aniso_U_33
_atom_site_aniso_U_23
_atom_site_aniso_U_13
_atom_site_aniso_U_12
C1 0.0498(17) 0.040(2) 0.0473(17) 0.0035(16) -0.0075(15) 0.0004(15)
C2 0.0544(17) 0.049(2) 0.0389(16) 0.0056(15) -0.0022(14) 0.0065(16)
C3 0.0565(18) 0.047(2) 0.0404(17) 0.0033(15) -0.0056(15) -0.0038(16)
C4 0.0499(16) 0.046(2) 0.0383(16) 0.0032(16) -0.0019(14) -0.0016(14)
C5 0.0603(18) 0.042(2) 0.0407(16) 0.0064(15) -0.0006(15) 0.0005(16)
C6 0.0557(18) 0.044(2) 0.0443(18) 0.0028(16) 0.0013(15) -0.0082(17)
C7 0.0625(18) 0.067(3) 0.059(2) -0.0010(17) 0.0108(17) 0.0008(18)
C8 0.075(2) 0.075(3) 0.078(2) 0.020(2) 0.0011(19) 0.018(2)
C9 0.0410(15) 0.0381(18) 0.0488(17) -0.0068(14) -0.0018(14) -0.0006(14)
C10 0.0510(18) 0.052(2) 0.067(2) -0.0046(16) -0.0017(16) 0.0028(16)
C11 0.054(2) 0.066(3) 0.080(2) -0.014(2) 0.0152(18) 0.0024(19)
C12 0.078(2) 0.056(2) 0.059(2) -0.0115(19) 0.0220(19) -0.008(2)
C13 0.077(2) 0.056(2) 0.0488(19) -0.0021(17) 0.0075(16) 0.0065(19)
C14 0.0560(18) 0.048(2) 0.0504(18) -0.0045(16) 0.0043(15) 0.0077(16)
N1 0.0537(14) 0.0503(18) 0.0518(15) 0.0105(14) 0.0005(13) 0.0043(13)
N2 0.0574(15) 0.059(2) 0.0446(14) 0.0094(13) 0.0041(13) 0.0013(14)
O1 0.0735(13) 0.0660(17) 0.0546(13) 0.0096(11) -0.0029(11) 0.0237(13)
O2 0.0806(14) 0.0676(19) 0.0513(13) 0.0161(12) 0.0011(11) 0.0167(13)

loop_
_atom_type_symbol
_atom_type_description
_atom_type_scat_dispersion_real
_atom_type_scat_dispersion_imag
_atom_type_scat_source
C C 0.0033 0.0016 'International Tables Vol C Tables 4.2.6.8 and 6.1.1.4'
H H 0.0000 0.0000 'International Tables Vol C Tables 4.2.6.8 and 6.1.1.4'
N N 0.0061 0.0033 'International Tables Vol C Tables 4.2.6.8 and 6.1.1.4'
O O 0.0106 0.0060 'International Tables Vol C Tables 4.2.6.8 and 6.1.1.4'

loop_
_geom_angle_atom_site_label_1
_geom_angle_atom_site_label_2
_geom_angle_atom_site_label_3
_geom_angle
_geom_angle_site_symmetry_1
_geom_angle_site_symmetry_3
O1 C1 C2 120.0(3) . .
O1 C1 C9 115.1(2) . .
C2 C1 C9 124.9(3) . .
C1 C2 C3 121.4(3) . .
C1 C2 H2 119.3 . .
C3 C2 H2 119.3 . .
O2 C3 C2 121.1(3) . .
O2 C3 C4 117.0(3) . .
C2 C3 C4 122.0(3) . .
N2 C4 C5 110.9(2) . .
N2 C4 C3 121.2(3) . .
C5 C4 C3 127.9(3) . .
C6 C5 C4 106.2(2) . .
C6 C5 H5 126.9 . .
C4 C5 H5 126.9 . .
C5 C6 N1 106.1(2) . .
C5 C6 C7 131.3(3) . .
N1 C6 C7 122.5(3) . .
C6 C7 H7A 109.5 . .
C6 C7 H7B 109.5 . .
H7A C7 H7B 109.5 . .
C6 C7 H7C 109.5 . .
H7A C7 H7C 109.5 . .
H7B C7 H7C 109.5 . .
N1 C8 H8A 109.5 . .
N1 C8 H8B 109.5 . .
H8A C8 H8B 109.5 . .
N1 C8 H8C 109.5 . .
H8A C8 H8C 109.5 . .
H8B C8 H8C 109.5 . .
C14 C9 C10 118.4(3) . .
C14 C9 C1 121.7(2) . .
C10 C9 C1 119.8(3) . .
C11 C10 C9 120.8(3) . .
C11 C10 H10 119.6 . .
C9 C10 H10 119.6 . .
C12 C11 C10 120.3(3) . .
C12 C11 H11 119.9 . .
C10 C11 H11 119.9 . .
C11 C12 C13 119.8(3) . .
C11 C12 H12 120.1 . .
C13 C12 H12 120.1 . .
C12 C13 C14 119.8(3) . .
C12 C13 H13 120.1 . .
C14 C13 H13 120.1 . .
C9 C14 C13 120.9(3) . .
C9 C14 H14 119.5 . .
C13 C14 H14 119.5 . .
N2 N1 C6 112.5(2) . .
N2 N1 C8 119.3(2) . .
C6 N1 C8 128.3(3) . .
C4 N2 N1 104.3(2) . .
C1 O1 H1 106.1 . .

loop_
_geom_bond_atom_site_label_1
_geom_bond_atom_site_label_2
_geom_bond_distance
_geom_bond_site_symmetry_2
C1 O1 1.310(3) .
C1 C2 1.378(4) .
C1 C9 1.470(4) .
C2 C3 1.402(3) .
C2 H2 0.9300 .
C3 O2 1.273(3) .
C3 C4 1.462(4) .
C4 N2 1.337(3) .
C4 C5 1.398(4) .
C5 C6 1.353(4) .
C5 H5 0.9300 .
C6 N1 1.362(3) .
C6 C7 1.491(3) .
C7 H7A 0.9600 .
C7 H7B 0.9600 .
C7 H7C 0.9600 .
C8 N1 1.455(4) .
C8 H8A 0.9600 .
C8 H8B 0.9600 .
C8 H8C 0.9600 .
C9 C14 1.383(4) .
C9 C10 1.383(3) .
C10 C11 1.378(4) .
C10 H10 0.9300 .
C11 C12 1.374(4) .
C11 H11 0.9300 .
C12 C13 1.375(4) .
C12 H12 0.9300 .
C13 C14 1.385(4) .
C13 H13 0.9300 .
C14 H14 0.9300 .
N1 N2 1.349(3) .
O1 H1 1.0137 .

loop_
_geom_hbond_atom_site_label_D
_geom_hbond_atom_site_label_H
_geom_hbond_atom_site_label_A
_geom_hbond_distance_DH
_geom_hbond_distance_HA
_geom_hbond_distance_DA
_geom_hbond_angle_DHA
_geom_hbond_site_symmetry_A
O1 H1 O2 1.01(4) 1.55(4) 2.481(3) 151(4) .
C2 H2 N2 0.90(2) 2.57(2) 2.904(4) 103.1(16) .
C10 H10 O1 0.93 2.40 2.721(4) 99.8 .

loop_
_geom_torsion_atom_site_label_1
_geom_torsion_atom_site_label_2
_geom_torsion_atom_site_label_3
_geom_torsion_atom_site_label_4
_geom_torsion
_geom_torsion_site_symmetry_1
_geom_torsion_site_symmetry_2
_geom_torsion_site_symmetry_3
_geom_torsion_site_symmetry_4
O1 C1 C2 C3 2.2(4) . . . .
C9 C1 C2 C3 -175.7(3) . . . .
C1 C2 C3 O2 -0.1(4) . . . .
C1 C2 C3 C4 -179.7(3) . . . .
O2 C3 C4 N2 -174.1(3) . . . .
C2 C3 C4 N2 5.5(4) . . . .
O2 C3 C4 C5 6.0(4) . . . .
C2 C3 C4 C5 -174.5(3) . . . .
N2 C4 C5 C6 -0.5(3) . . . .
C3 C4 C5 C6 179.4(3) . . . .
C4 C5 C6 N1 0.6(3) . . . .
C4 C5 C6 C7 -179.9(3) . . . .
O1 C1 C9 C14 -167.6(3) . . . .
C2 C1 C9 C14 10.4(4) . . . .
O1 C1 C9 C10 9.1(4) . . . .
C2 C1 C9 C10 -172.9(3) . . . .
C14 C9 C10 C11 1.2(4) . . . .
C1 C9 C10 C11 -175.6(3) . . . .
C9 C10 C11 C12 -0.2(5) . . . .
C10 C11 C12 C13 -0.9(5) . . . .
C11 C12 C13 C14 1.1(5) . . . .
C10 C9 C14 C13 -1.0(4) . . . .
C1 C9 C14 C13 175.7(3) . . . .
C12 C13 C14 C9 -0.1(5) . . . .
C5 C6 N1 N2 -0.4(3) . . . .
C7 C6 N1 N2 179.9(2) . . . .
C5 C6 N1 C8 178.7(3) . . . .
C7 C6 N1 C8 -0.9(5) . . . .
C5 C4 N2 N1 0.3(3) . . . .
C3 C4 N2 N1 -179.7(2) . . . .
C6 N1 N2 C4 0.1(3) . . . .
C8 N1 N2 C4 -179.1(3) . . . .
